data_4311059
loop_
_publ_author_name
'Suman Mukhopadhyay'
'Pabitra Baran Chatterjee'
'Debdas Mandal'
'Golam Mostafa'
'Andrea Caneschi'
'Joris van Slageren'
'Timothy J. R. Weakley'
'Muktimoy Chaudhury'

_publ_contact_author_address
;Department of Chemistry,
University of Oregon,
Eugene, OR 97403-1253
USA
;
_publ_contact_author_email tweakley@oregon.uoregon.edu
_publ_contact_author_fax 01(541)3464643
_publ_contact_author_name 'Dr Timothy J. R. Weakley'
_publ_contact_author_phone 01(541)3464620
_publ_section_title
;
 Honeycomb Nets with Interpenetrating Frameworks Involving
 Iminodiacetato-Copper(II) Blocks and Bipyridine Spacers: Syntheses,
 Characterization, and Magnetic Studies
;
_journal_name_full 'Inorganic Chemistry'
_journal_page_first 3413
_journal_page_last 3420
_journal_paper_doi 10.1021/ic035422z
_journal_volume 43
_journal_year 2004
_chemical_formula_moiety 'Cu2 (C4 H5 N O4)2 (C12 H12 N2)'
_chemical_formula_sum 'C20 H22 Cu2 N4 O8'
_chemical_formula_weight 573.5
_space_group_IT_number 14
_symmetry_cell_setting monoclinic
_symmetry_Int_Tables_number 14
_symmetry_space_group_name_Hall '-P 2yab'
_symmetry_space_group_name_H-M 'P 1 21/a 1'
_audit_creation_date 2001-06-18
_audit_creation_method 'by teXsan v1.7'
_cell_angle_alpha 90
_cell_angle_beta 102.796(8)
_cell_angle_gamma 90
_cell_formula_units_Z 2
_cell_length_a 9.6779(10)
_cell_length_b 9.1718(10)
_cell_length_c 12.9144(12)
_cell_measurement_reflns_used 25
_cell_measurement_temperature 296
_cell_measurement_theta_max 15.0
_cell_measurement_theta_min 14.0
_cell_volume 1117.9(2)
_computing_cell_refinement 'CAD4/PC (Enraf-Nonius, 1993)'
_computing_data_collection 'CAD4/PC (Enraf-Nonius, 1993)'
_computing_data_reduction 'TEXSAN (Molecular Structure Corp., 1997)'
_computing_publication_material 'TEXSAN (Molecular Structure Corp., 1997)'
_computing_structure_refinement 'TEXSAN (Molecular Structure Corp., 1997)'
_computing_structure_solution 'TEXSAN (Molecular Structure Corp., 1997)'
_diffrn_ambient_temperature 296
_diffrn_measurement_device_type 'Enraf-Nonius CAD-4 diffractometer'
_diffrn_measurement_method \w-2\q
_diffrn_orient_matrix_UB_11 0.05777
_diffrn_orient_matrix_UB_12 0.03746
_diffrn_orient_matrix_UB_13 0.06879
_diffrn_orient_matrix_UB_21 -0.05600
_diffrn_orient_matrix_UB_22 -0.06180
_diffrn_orient_matrix_UB_23 0.03963
_diffrn_orient_matrix_UB_31 0.06895
_diffrn_orient_matrix_UB_32 -0.08163
_diffrn_orient_matrix_UB_33 0.00158
_diffrn_radiation_detector 'scintillation counter'
_diffrn_radiation_monochromator graphite
_diffrn_radiation_source 'sealed X-ray tube'
_diffrn_radiation_type 'Mo K\a'
_diffrn_radiation_wavelength 0.71073
_diffrn_reflns_av_R_equivalents 0.011
_diffrn_reflns_av_sigmaI/netI 0.040
_diffrn_reflns_limit_h_max 13
_diffrn_reflns_limit_h_min 0
_diffrn_reflns_limit_k_max 12
_diffrn_reflns_limit_k_min 0
_diffrn_reflns_limit_l_max 17
_diffrn_reflns_limit_l_min -18
_diffrn_reflns_number 3636
_diffrn_reflns_reduction_process 'Lp corrections applied'
_diffrn_reflns_theta_max 30.0
_diffrn_reflns_theta_min 1.6
_diffrn_standards_decay_% 0.00
_diffrn_standards_interval_count 300
_diffrn_standards_number 3
_exptl_absorpt_coefficient_mu 1.958
_exptl_absorpt_correction_T_max 1.000
_exptl_absorpt_correction_T_min 0.757
_exptl_absorpt_correction_type psi-scan
_exptl_absorpt_process_details 'North, Philips, & Matthews (1968)'
_exptl_crystal_colour blue
_exptl_crystal_density_diffrn 1.704
_exptl_crystal_density_meas ?
_exptl_crystal_description tablet
_exptl_crystal_F_000 584.00
_exptl_crystal_size_max 0.31
_exptl_crystal_size_mid 0.29
_exptl_crystal_size_min 0.07
_refine_diff_density_max 0.97
_refine_diff_density_min -0.65
_refine_ls_abs_structure_details 'not applicable'
_refine_ls_extinction_coef 0.0000
_refine_ls_extinction_method none
_refine_ls_goodness_of_fit_all 2.28
_refine_ls_goodness_of_fit_ref 2.49
_refine_ls_hydrogen_treatment noref
_refine_ls_matrix_type full
_refine_ls_number_constraints 0
_refine_ls_number_parameters 154
_refine_ls_number_reflns 3231
_refine_ls_number_restraints 0
_refine_ls_R_factor_all 0.058
_refine_ls_R_factor_gt 0.043
_refine_ls_shift/su_max 0.007
_refine_ls_shift/su_mean 0.0050
_refine_ls_structure_factor_coef Fsqd
_refine_ls_weighting_details 'w = 4F~o~^2^/[\s^2^(I) + (0.025I)^2^]'
_refine_ls_weighting_scheme calc
_refine_ls_wR_factor_all 0.114
_refine_ls_wR_factor_ref 0.057
_reflns_number_gt 2621
_reflns_number_total 3231
_reflns_threshold_expression I>1.00\s(I)
_cod_data_source_file ic035422zsi20031211_100815_3.cif
_cod_data_source_block Compound3
_cod_depositor_comments
;
The following automatic conversions were performed:

'_exptl_absorpt_correction_type' tag value 'psi-scans' was replaced
with 'psi-scan' value.

Automatic conversion script
Id: cif_fix_values 1646 2011-03-28 12:23:43Z adriana 
;
_cod_original_sg_symbol_H-M 'P 21/a '
_cod_original_formula_sum 'C20 H22 Cu2 N4 O8 '
_cod_database_code 4311059

loop_
_symmetry_equiv_pos_as_xyz
'   +x,   +y,   +z'
'1/2-x,1/2+y,   -z'
'   -x,   -y,   -z'
'1/2+x,1/2-y,   +z'

loop_
_atom_site_label
_atom_site_fract_x
_atom_site_fract_y
_atom_site_fract_z
_atom_site_U_iso_or_equiv
_atom_site_occupancy
_atom_site_refinement_flags
_atom_site_adp_type
_atom_site_calc_flag
_atom_site_calc_attached_atom
Cu 0.56180(3) 0.58622(3) 0.80062(3) 0.03402(9) 1.000 . Uani d ?
O(1) 0.4082(2) 0.6951(2) 0.7094(2) 0.0463(6) 1.000 . Uani d ?
O(2) 0.2369(2) 0.8484(3) 0.7227(2) 0.0555(7) 1.000 . Uani d ?
O(3) 0.6657(2) 0.4837(2) 0.9282(2) 0.0386(5) 1.000 . Uani d ?
O(4) 0.7289(3) 0.5004(2) 1.1027(2) 0.0573(7) 1.000 . Uani d ?
N(1) 0.5699(2) 0.7558(2) 0.8991(2) 0.0320(5) 1.000 . Uani d ?
N(2) 0.5260(3) 0.4080(3) 0.7118(2) 0.0449(7) 1.000 . Uani d ?
C(1) 0.4313(3) 0.8290(4) 0.8706(3) 0.0479(8) 1.000 . Uani d ?
C(2) 0.3512(3) 0.7889(3) 0.7585(2) 0.0389(7) 1.000 . Uani d ?
C(3) 0.6105(3) 0.7029(3) 1.0093(2) 0.0367(7) 1.000 . Uani d ?
C(4) 0.6749(3) 0.5512(3) 1.0153(2) 0.0337(6) 1.000 . Uani d ?
C(5) 0.5805(7) 0.2816(5) 0.7419(3) 0.100(2) 1.000 . Uani d ?
C(6) 0.5602(8) 0.1578(5) 0.6810(4) 0.128(2) 1.000 . Uani d ?
C(7) 0.4714(5) 0.1595(5) 0.5862(4) 0.081(2) 1.000 . Uani d ?
C(8) 0.4211(8) 0.2912(7) 0.5502(6) 0.172(3) 1.000 . Uani d ?
C(9) 0.4475(7) 0.4109(6) 0.6136(5) 0.132(2) 1.000 . Uani d ?
C(10) 0.4398(6) 0.0217(7) 0.5180(5) 0.110(2) 1.000 . Uani d ?
H(1) 0.6406 0.8215 0.8871 0.038 1.000 . Uiso c ?
H(2) 0.3762 0.8007 0.9197 0.057 1.000 . Uiso c ?
H(3) 0.4456 0.9315 0.8744 0.057 1.000 . Uiso c ?
H(4) 0.6780 0.7682 1.0494 0.044 1.000 . Uiso c ?
H(5) 0.5286 0.7002 1.0384 0.044 1.000 . Uiso c ?
H(6) 0.6389 0.2744 0.8113 0.121 1.000 . Uiso c ?
H(7) 0.6095 0.0708 0.7064 0.153 1.000 . Uiso c ?
H(8) 0.3664 0.3005 0.4797 0.206 1.000 . Uiso c ?
H(9) 0.4077 0.5013 0.5861 0.159 1.000 . Uiso c ?
H(10) 0.4128 -0.0545 0.5593 0.132 1.000 . Uiso c ?
H(11) 0.3645 0.0410 0.4586 0.132 1.000 . Uiso c ?

loop_
_atom_site_aniso_label
_atom_site_aniso_U_11
_atom_site_aniso_U_22
_atom_site_aniso_U_33
_atom_site_aniso_U_12
_atom_site_aniso_U_13
_atom_site_aniso_U_23
Cu 0.0345(2) 0.0303(2) 0.0354(2) 0.0025(1) 0.0039(1) -0.0052(1)
O(1) 0.047(1) 0.051(1) 0.039(1) 0.0138(9) 0.0035(9) -0.0013(9)
O(2) 0.045(1) 0.077(2) 0.044(1) 0.023(1) 0.010(1) 0.010(1)
O(3) 0.044(1) 0.0296(9) 0.040(1) 0.0046(8) 0.0053(8) -0.0048(8)
O(4) 0.083(2) 0.045(1) 0.038(1) 0.017(1) 0.002(1) 0.000(1)
N(1) 0.030(1) 0.025(1) 0.041(1) 0.0000(8) 0.0084(9) -0.0021(9)
N(2) 0.047(1) 0.041(1) 0.043(1) 0.002(1) 0.002(1) -0.011(1)
C(1) 0.041(2) 0.047(2) 0.053(2) 0.016(1) 0.003(1) -0.009(1)
C(2) 0.036(1) 0.042(1) 0.040(1) 0.006(1) 0.011(1) 0.008(1)
C(3) 0.046(1) 0.028(1) 0.038(1) -0.001(1) 0.012(1) -0.004(1)
C(4) 0.035(1) 0.027(1) 0.039(1) -0.003(1) 0.008(1) -0.001(1)
C(5) 0.172(5) 0.056(2) 0.048(2) 0.039(3) -0.027(3) -0.024(2)
C(6) 0.247(8) 0.052(3) 0.059(3) 0.039(4) -0.021(4) -0.021(2)
C(7) 0.084(3) 0.069(3) 0.088(3) -0.004(2) 0.012(2) -0.042(3)
C(8) 0.169(6) 0.122(5) 0.157(6) 0.081(5) -0.107(5) -0.100(5)
C(9) 0.150(5) 0.089(4) 0.107(4) 0.061(4) -0.078(4) -0.057(3)
C(10) 0.100(4) 0.115(4) 0.122(5) -0.033(3) 0.038(3) -0.075(4)

loop_
_atom_type_symbol
_atom_type_oxidation_number
_atom_type_number_in_cell
_atom_type_scat_dispersion_real
_atom_type_scat_dispersion_imag
_atom_type_scat_source
C 0 36 0.002 0.002
;International Tables for Crystallography
(1992, Vol. C, Tables 4.2.6.8 and 6.1.1.1)
;
H 0 44 0.000 0.000
;International Tables for Crystallography
(1992, Vol. C, Table 6.1.1.2)
;
Cu 0 4 0.263 1.266
;International Tables for Crystallography
(1992, Vol. C, Tables 4.2.6.8 and 6.1.1.1)
;
N 0 8 0.004 0.003
;International Tables for Crystallography
(1992, Vol. C, Tables 4.2.6.8 and 6.1.1.1)
;
O 0 16 0.008 0.006
;International Tables for Crystallography
(1992, Vol. C, Tables 4.2.6.8 and 6.1.1.1)
;

loop_
_geom_angle_atom_site_label_1
_geom_angle_atom_site_label_2
_geom_angle_atom_site_label_3
_geom_angle
_geom_angle_site_symmetry_1
_geom_angle_site_symmetry_2
_geom_angle_site_symmetry_3
_geom_angle_publ_flag
O(1) Cu O(2) 98.2(1) . . 4_565 yes
O(1) Cu O(3) 158.11(9) . . . yes
O(1) Cu N(1) 84.45(9) . . . yes
O(1) Cu N(2) 93.4(1) . . . yes
O(2) Cu O(3) 101.96(9) 4_565 . . yes
O(2) Cu N(1) 98.65(9) 4_565 . . yes
O(2) Cu N(2) 90.8(1) 4_565 . . yes
O(3) Cu N(1) 84.18(8) . . . yes
O(3) Cu N(2) 94.70(9) . . . yes
N(1) Cu N(2) 170.5(1) . . . yes
Cu O(1) C(2) 113.7(2) . . . yes
Cu O(2) C(2) 131.2(2) 4_465 . . yes
Cu O(3) C(4) 115.5(2) . . . yes
Cu N(1) C(1) 106.9(2) . . . yes
Cu N(1) C(3) 108.9(2) . . . yes
Cu N(1) H(1) 108.6 . . . no
C(1) N(1) C(3) 115.1(2) . . . yes
C(1) N(1) H(1) 108.6 . . . no
C(3) N(1) H(1) 108.6 . . . no
Cu N(2) C(5) 123.7(2) . . . yes
Cu N(2) C(9) 121.8(3) . . . yes
C(5) N(2) C(9) 114.4(3) . . . yes
N(1) C(1) C(2) 111.7(2) . . . yes
N(1) C(1) H(2) 108.9 . . . no
N(1) C(1) H(3) 108.9 . . . no
C(2) C(1) H(2) 108.9 . . . no
C(2) C(1) H(3) 108.9 . . . no
H(2) C(1) H(3) 109.5 . . . no
O(1) C(2) O(2) 124.7(3) . . . yes
O(1) C(2) C(1) 116.9(2) . . . yes
O(2) C(2) C(1) 118.4(3) . . . yes
N(1) C(3) C(4) 111.7(2) . . . yes
N(1) C(3) H(4) 108.9 . . . no
N(1) C(3) H(5) 108.9 . . . no
C(4) C(3) H(4) 108.9 . . . no
C(4) C(3) H(5) 108.9 . . . no
H(4) C(3) H(5) 109.5 . . . no
O(3) C(4) O(4) 124.2(3) . . . yes
O(3) C(4) C(3) 117.0(2) . . . yes
O(4) C(4) C(3) 118.8(3) . . . yes
N(2) C(5) C(6) 124.8(4) . . . yes
N(2) C(5) H(6) 117.6 . . . no
C(6) C(5) H(6) 117.6 . . . no
C(5) C(6) C(7) 120.0(4) . . . yes
C(5) C(6) H(7) 120.0 . . . no
C(7) C(6) H(7) 120.0 . . . no
C(6) C(7) C(8) 116.0(4) . . . yes
C(6) C(7) C(10) 121.7(5) . . . yes
C(8) C(7) C(10) 122.1(5) . . . yes
C(7) C(8) C(9) 120.8(5) . . . yes
C(7) C(8) H(8) 119.6 . . . no
C(9) C(8) H(8) 119.6 . . . no
N(2) C(9) C(8) 123.5(5) . . . yes
N(2) C(9) H(9) 118.3 . . . no
C(8) C(9) H(9) 118.3 . . . no
C(7) C(10) C(10) 110.4(6) . . 3_656 yes
C(7) C(10) H(10) 109.2 . . . no
C(7) C(10) H(11) 109.2 . . . no
C(10) C(10) H(10) 109.2 3_656 . . no
C(10) C(10) H(11) 109.2 3_656 . . no
H(10) C(10) H(11) 109.5 . . . no

loop_
_geom_bond_atom_site_label_1
_geom_bond_atom_site_label_2
_geom_bond_distance
_geom_bond_site_symmetry_1
_geom_bond_site_symmetry_2
_geom_bond_publ_flag
Cu O(1) 1.954(2) . . yes
Cu O(2) 2.236(2) . 4_565 yes
Cu O(3) 1.969(2) . . yes
Cu N(1) 1.999(2) . . yes
Cu N(2) 1.983(2) . . yes
O(1) C(2) 1.265(3) . . yes
O(2) C(2) 1.228(3) . . yes
O(3) C(4) 1.270(3) . . yes
O(4) C(4) 1.226(3) . . yes
N(1) C(1) 1.472(3) . . yes
N(1) C(3) 1.472(4) . . yes
N(1) H(1) 0.95 . . no
N(2) C(5) 1.297(5) . . yes
N(2) C(9) 1.326(5) . . yes
C(1) C(2) 1.528(4) . . yes
C(1) H(2) 0.95 . . no
C(1) H(3) 0.95 . . no
C(3) C(4) 1.520(4) . . yes
C(3) H(4) 0.95 . . no
C(3) H(5) 0.95 . . no
C(5) C(6) 1.370(5) . . yes
C(5) H(6) 0.95 . . no
C(6) C(7) 1.331(7) . . yes
C(6) H(7) 0.95 . . no
C(7) C(8) 1.346(8) . . yes
C(7) C(10) 1.532(6) . . yes
C(8) C(9) 1.359(6) . . yes
C(8) H(8) 0.95 . . no
C(9) H(9) 0.95 . . no
C(10) C(10) 1.40(1) . 3_656 yes
C(10) H(10) 0.95 . . no
C(10) H(11) 0.95 . . no

loop_
_geom_contact_atom_site_label_1
_geom_contact_atom_site_label_2
_geom_contact_distance
_geom_contact_site_symmetry_1
_geom_contact_site_symmetry_2
_geom_contact_publ_flag
Cu O(4) 3.415(3) . 3_667 no
O(1) O(4) 3.506(3) . 3_667 no
O(2) N(2) 3.009(3) . 4_465 no
O(2) N(1) 3.216(3) . 4_465 no
O(2) O(3) 3.271(3) . 4_465 no
O(2) C(8) 3.557(7) . 2_556 no
O(2) C(9) 3.600(7) . 4_465 no
O(3) C(3) 3.346(3) . 2_647 no
O(3) C(3) 3.418(4) . 3_667 no
O(3) C(4) 3.545(3) . 3_667 no
O(4) N(1) 2.974(3) . 2_647 no
O(4) C(2) 3.386(4) . 3_667 no
O(4) C(6) 3.395(6) . 2_657 no
O(4) C(1) 3.448(4) . 3_667 no
O(4) C(5) 3.527(5) . 2_657 no
O(4) C(1) 3.592(4) . 2_647 no
O(4) C(3) 3.598(4) . 2_647 no
C(1) C(4) 3.594(4) . 4_465 no
C(3) C(4) 3.574(4) . 3_667 no
C(4) C(4) 3.451(5) . 3_667 no

loop_
_geom_torsion_atom_site_label_1
_geom_torsion_atom_site_label_2
_geom_torsion_atom_site_label_3
_geom_torsion_atom_site_label_4
_geom_torsion_site_symmetry_1
_geom_torsion_site_symmetry_2
_geom_torsion_site_symmetry_3
_geom_torsion_site_symmetry_4
_geom_torsion
_geom_torsion_publ_flag
Cu O(1) C(2) O(2) . . . . -164.8(3) no
Cu O(1) C(2) C(1) . . . . 14.8(3) no
Cu O(3) C(4) O(4) . . . . 175.9(2) no
Cu O(3) C(4) C(3) . . . . -2.4(3) no
Cu N(1) C(1) C(2) . . . . -19.6(3) no
Cu N(1) C(3) C(4) . . . . 16.9(3) no
Cu N(2) C(5) C(6) . . . . -178.3(6) no
Cu N(2) C(9) C(8) . . . . 179.8(7) no
O(1) Cu O(3) C(4) . . . . -49.1(3) no
O(1) Cu N(1) C(1) . . . . 21.7(2) no
O(1) Cu N(1) C(3) . . . . 146.7(2) no
O(1) Cu N(2) C(5) . . . . -167.0(4) no
O(1) Cu N(2) C(9) . . . . 15.8(5) no
O(1) C(2) C(1) N(1) . . . . 4.1(4) no
O(2) C(2) C(1) N(1) . . . . -176.3(3) no
O(3) Cu O(1) C(2) . . . . 37.7(4) no
O(3) Cu N(1) C(1) . . . . -139.6(2) no
O(3) Cu N(1) C(3) . . . . -14.6(2) no
O(3) Cu N(2) C(5) . . . . -7.3(4) no
O(3) Cu N(2) C(9) . . . . 175.5(5) no
O(3) C(4) C(3) N(1) . . . . -10.2(3) no
O(4) C(4) C(3) N(1) . . . . 171.4(3) no
N(1) Cu O(1) C(2) . . . . -21.4(2) no
N(1) Cu O(3) C(4) . . . . 10.0(2) no
N(1) Cu N(2) C(5) . . . . -90.2(7) no
N(1) Cu N(2) C(9) . . . . 92.7(8) no
N(2) Cu O(1) C(2) . . . . 149.4(2) no
N(2) Cu O(3) C(4) . . . . -160.6(2) no
N(2) Cu N(1) C(1) . . . . -55.9(7) no
N(2) Cu N(1) C(3) . . . . 69.1(6) no
N(2) C(5) C(6) C(7) . . . . -5(1) no
N(2) C(9) C(8) C(7) . . . . 2(2) no
C(1) N(1) C(3) C(4) . . . . 136.9(2) no
C(2) C(1) N(1) C(3) . . . . -140.7(3) no
C(5) N(2) C(9) C(8) . . . . 2(1) no
C(5) C(6) C(7) C(8) . . . . 9(1) no
C(5) C(6) C(7) C(10) . . . . -176.8(6) no
C(6) C(5) N(2) C(9) . . . . -1(1) no
C(6) C(7) C(8) C(9) . . . . -7(1) no
C(6) C(7) C(10) C(10) . . . 3_656 -68(1) no
C(7) C(10) C(10) C(7) . . 3_656 3_656 180.0000 no
C(8) C(7) C(10) C(10) . . . 3_656 106(1) no
C(9) C(8) C(7) C(10) . . . . 178.1(8) no
